data_1517746
loop_
_publ_author_name
'Rawe, Benjamin W.'
'Chun, Cindy P.'
'Gates, Derek P.'

_publ_section_title
;
 Anionic polymerisation of phosphaalkenes bearing polyaromatic
 chromophores: phosphine polymers showing &#x201C;turn-on&#x201D; emission
 selectively with peroxide
;
_journal_issue 12
_journal_name_full 'Chem. Sci.'
_journal_page_first 4928
_journal_paper_doi 10.1039/C4SC02133A
_journal_volume 5
_journal_year 2014
_chemical_formula_moiety 'C26 H23 P'
_chemical_formula_sum 'C26 H23 P'
_chemical_formula_weight 366.41
_chemical_name_systematic
;
 ?
;
_chemical_properties_physical Air-sensitive
_space_group_IT_number 14
_symmetry_cell_setting monoclinic
_symmetry_space_group_name_Hall '-P 2yn'
_symmetry_space_group_name_H-M 'P 1 21/n 1'
_atom_sites_solution_hydrogens geom
_atom_sites_solution_primary direct
_atom_sites_solution_secondary difmap
_audit_creation_method SHELXL-97
_cell_angle_alpha 90.000(5)
_cell_angle_beta 99.348(5)
_cell_angle_gamma 90.000(5)
_cell_formula_units_Z 4
_cell_length_a 12.054(5)
_cell_length_b 9.298(5)
_cell_length_c 18.724(5)
_cell_measurement_reflns_used 4928
_cell_measurement_temperature 173(2)
_cell_measurement_theta_max 27.9
_cell_measurement_theta_min 1.9
_cell_volume 2070.7(15)
_computing_structure_refinement 'SHELXL-97 (Sheldrick, 1997)'
_diffrn_ambient_temperature 173(2)
_diffrn_measured_fraction_theta_full 0.997
_diffrn_measured_fraction_theta_max 0.997
_diffrn_measurement_device_type 'Bruker X8 APEX 2'
_diffrn_measurement_method 'area detector'
_diffrn_radiation_monochromator graphite
_diffrn_radiation_source 'fine-focus sealed tube'
_diffrn_radiation_type MoK\a
_diffrn_radiation_wavelength 0.71069
_diffrn_reflns_av_R_equivalents 0.0262
_diffrn_reflns_av_sigmaI/netI 0.0318
_diffrn_reflns_limit_h_max 15
_diffrn_reflns_limit_h_min -15
_diffrn_reflns_limit_k_max 12
_diffrn_reflns_limit_k_min -12
_diffrn_reflns_limit_l_max 13
_diffrn_reflns_limit_l_min -24
_diffrn_reflns_number 13929
_diffrn_reflns_theta_full 27.90
_diffrn_reflns_theta_max 27.90
_diffrn_reflns_theta_min 1.88
_exptl_absorpt_coefficient_mu 0.140
_exptl_absorpt_correction_T_max 0.952
_exptl_absorpt_correction_T_min 0.850
_exptl_absorpt_correction_type multi-scan
_exptl_crystal_colour yellow
_exptl_crystal_density_diffrn 1.175
_exptl_crystal_density_method 'not measured'
_exptl_crystal_description irregular
_exptl_crystal_F_000 776
_exptl_crystal_recrystallization_method 'Re-crystallisation from solvent: Hexanes'
_exptl_crystal_size_max 1.1
_exptl_crystal_size_mid 0.5
_exptl_crystal_size_min 0.35
_refine_diff_density_max 0.329
_refine_diff_density_min -0.282
_refine_diff_density_rms 0.040
_refine_ls_extinction_method none
_refine_ls_goodness_of_fit_ref 1.009
_refine_ls_hydrogen_treatment constr
_refine_ls_matrix_type full
_refine_ls_number_parameters 247
_refine_ls_number_reflns 4928
_refine_ls_number_restraints 0
_refine_ls_restrained_S_all 1.009
_refine_ls_R_factor_all 0.0587
_refine_ls_R_factor_gt 0.0412
_refine_ls_shift/su_max 0.001
_refine_ls_shift/su_mean 0.000
_refine_ls_structure_factor_coef Fsqd
_refine_ls_weighting_details 'calc w=1/[\s^2^(Fo^2^)+(0.0432P)^2^+0.7756P] where P=(Fo^2^+2Fc^2^)/3'
_refine_ls_weighting_scheme calc
_refine_ls_wR_factor_gt 0.0952
_refine_ls_wR_factor_ref 0.1043
_reflns_number_gt 3787
_reflns_number_total 4928
_reflns_threshold_expression >2sigma(I)
_cod_data_source_file c4sc02133a1.cif
_cod_data_source_block dg074_0m
_cod_depositor_comments 'Adding full bibliography for 1517745--1517747.cif.'
_cod_original_sg_symbol_H-M 'P 21/n'
_cod_database_code 1517746

loop_
_symmetry_equiv_pos_as_xyz
'x, y, z'
'-x+1/2, y+1/2, -z+1/2'
'-x, -y, -z'
'x-1/2, -y-1/2, z-1/2'

loop_
_atom_site_label
_atom_site_type_symbol
_atom_site_fract_x
_atom_site_fract_y
_atom_site_fract_z
_atom_site_U_iso_or_equiv
_atom_site_adp_type
_atom_site_occupancy
_atom_site_symmetry_multiplicity
_atom_site_calc_flag
_atom_site_refinement_flags
C1 C 0.70630(12) -0.01269(18) 0.34104(8) 0.0320(3) Uani 1 1 d .
C2 C 0.70194(14) -0.16273(19) 0.34961(9) 0.0390(4) Uani 1 1 d .
C3 C 0.59267(18) -0.2443(2) 0.33290(12) 0.0550(5) Uani 1 1 d .
H3A H 0.5487 -0.2292 0.3719 0.082 Uiso 1 1 calc R
H3B H 0.6084 -0.3471 0.3288 0.082 Uiso 1 1 calc R
H3C H 0.5499 -0.2095 0.2871 0.082 Uiso 1 1 calc R
C4 C 0.80110(17) -0.2367(2) 0.37626(9) 0.0499(5) Uani 1 1 d .
H4 H 0.7986 -0.3382 0.3812 0.060 Uiso 1 1 calc R
C5 C 0.90260(16) -0.1664(3) 0.39557(10) 0.0513(5) Uani 1 1 d .
C6 C 1.00930(19) -0.2496(3) 0.42342(12) 0.0773(8) Uani 1 1 d .
H6A H 1.0524 -0.2640 0.3839 0.116 Uiso 1 1 calc R
H6B H 0.9896 -0.3433 0.4418 0.116 Uiso 1 1 calc R
H6C H 1.0548 -0.1953 0.4625 0.116 Uiso 1 1 calc R
C7 C 0.90500(14) -0.0192(2) 0.38709(9) 0.0477(5) Uani 1 1 d .
H7 H 0.9742 0.0301 0.4007 0.057 Uiso 1 1 calc R
C8 C 0.80962(13) 0.0600(2) 0.35929(9) 0.0387(4) Uani 1 1 d .
C9 C 0.82023(15) 0.2197(2) 0.34974(11) 0.0508(5) Uani 1 1 d .
H9A H 0.7989 0.2695 0.3916 0.076 Uiso 1 1 calc R
H9B H 0.7705 0.2502 0.3056 0.076 Uiso 1 1 calc R
H9C H 0.8982 0.2435 0.3457 0.076 Uiso 1 1 calc R
C10 C 0.53891(11) 0.19939(15) 0.35250(7) 0.0234(3) Uani 1 1 d .
C11 C 0.58838(11) 0.23110(14) 0.42860(7) 0.0220(3) Uani 1 1 d .
C12 C 0.62532(12) 0.12434(15) 0.47905(8) 0.0261(3) Uani 1 1 d .
H12 H 0.6191 0.0261 0.4650 0.031 Uiso 1 1 calc R
C13 C 0.67097(13) 0.15995(17) 0.54946(8) 0.0326(3) Uani 1 1 d .
H13 H 0.6956 0.0860 0.5833 0.039 Uiso 1 1 calc R
C14 C 0.68097(14) 0.30215(18) 0.57088(9) 0.0356(4) Uani 1 1 d .
H14 H 0.7126 0.3260 0.6192 0.043 Uiso 1 1 calc R
C15 C 0.64472(14) 0.40925(17) 0.52168(9) 0.0369(4) Uani 1 1 d .
H15 H 0.6520 0.5073 0.5360 0.044 Uiso 1 1 calc R
C16 C 0.59771(13) 0.37402(16) 0.45141(8) 0.0307(3) Uani 1 1 d .
H16 H 0.5714 0.4484 0.4182 0.037 Uiso 1 1 calc R
C17 C 0.44230(12) 0.29120(15) 0.31967(7) 0.0242(3) Uani 1 1 d .
C18 C 0.45023(14) 0.37549(17) 0.26036(8) 0.0338(3) Uani 1 1 d .
H18 H 0.5175 0.3742 0.2401 0.041 Uiso 1 1 calc R
C19 C 0.35980(15) 0.46422(19) 0.22901(9) 0.0408(4) Uani 1 1 d .
H19 H 0.3674 0.5223 0.1883 0.049 Uiso 1 1 calc R
C20 C 0.26261(14) 0.46711(18) 0.25647(9) 0.0372(4) Uani 1 1 d .
H20 H 0.2024 0.5264 0.2345 0.045 Uiso 1 1 calc R
C21 C 0.24967(12) 0.38287(15) 0.31754(8) 0.0280(3) Uani 1 1 d .
C22 C 0.14990(13) 0.38666(17) 0.34819(9) 0.0346(4) Uani 1 1 d .
H22 H 0.0895 0.4465 0.3271 0.042 Uiso 1 1 calc R
C23 C 0.13903(13) 0.30617(18) 0.40720(9) 0.0357(4) Uani 1 1 d .
H23 H 0.0719 0.3116 0.4276 0.043 Uiso 1 1 calc R
C24 C 0.22695(12) 0.21477(17) 0.43830(8) 0.0308(3) Uani 1 1 d .
H24 H 0.2183 0.1571 0.4789 0.037 Uiso 1 1 calc R
C25 C 0.32476(11) 0.20888(15) 0.41019(7) 0.0244(3) Uani 1 1 d .
H25 H 0.3834 0.1467 0.4316 0.029 Uiso 1 1 calc R
C26 C 0.34032(11) 0.29365(14) 0.34987(7) 0.0227(3) Uani 1 1 d .
P1 P 0.57949(3) 0.07750(5) 0.29514(2) 0.02996(11) Uani 1 1 d .

loop_
_atom_site_aniso_label
_atom_site_aniso_U_11
_atom_site_aniso_U_22
_atom_site_aniso_U_33
_atom_site_aniso_U_23
_atom_site_aniso_U_13
_atom_site_aniso_U_12
C1 0.0277(7) 0.0432(9) 0.0264(8) -0.0075(7) 0.0080(6) 0.0050(7)
C2 0.0436(9) 0.0440(10) 0.0315(8) -0.0062(7) 0.0119(7) 0.0092(8)
C3 0.0616(13) 0.0396(10) 0.0642(13) -0.0045(9) 0.0113(10) -0.0020(9)
C4 0.0632(13) 0.0543(11) 0.0354(9) 0.0008(8) 0.0172(9) 0.0228(10)
C5 0.0412(10) 0.0844(15) 0.0303(9) 0.0019(9) 0.0120(8) 0.0258(10)
C6 0.0587(13) 0.122(2) 0.0529(13) 0.0157(14) 0.0154(11) 0.0489(14)
C7 0.0276(8) 0.0819(15) 0.0346(9) -0.0067(9) 0.0081(7) 0.0080(9)
C8 0.0275(8) 0.0594(11) 0.0307(8) -0.0090(8) 0.0087(6) 0.0027(7)
C9 0.0303(9) 0.0641(13) 0.0584(12) -0.0068(10) 0.0089(8) -0.0133(8)
C10 0.0225(6) 0.0238(7) 0.0235(7) 0.0015(5) 0.0029(5) -0.0040(5)
C11 0.0203(6) 0.0234(7) 0.0220(7) -0.0006(5) 0.0023(5) -0.0010(5)
C12 0.0309(7) 0.0209(7) 0.0253(7) -0.0011(5) 0.0012(6) 0.0008(5)
C13 0.0401(8) 0.0287(8) 0.0261(8) 0.0021(6) -0.0035(6) 0.0027(6)
C14 0.0398(9) 0.0360(8) 0.0266(8) -0.0080(6) -0.0073(6) 0.0010(7)
C15 0.0431(9) 0.0241(8) 0.0389(9) -0.0092(6) -0.0068(7) 0.0002(7)
C16 0.0355(8) 0.0222(7) 0.0315(8) 0.0006(6) -0.0035(6) 0.0003(6)
C17 0.0275(7) 0.0232(7) 0.0204(7) -0.0009(5) -0.0007(5) -0.0030(5)
C18 0.0379(8) 0.0384(9) 0.0245(7) 0.0062(6) 0.0033(6) -0.0037(7)
C19 0.0524(10) 0.0407(9) 0.0262(8) 0.0140(7) -0.0029(7) 0.0003(8)
C20 0.0429(9) 0.0342(8) 0.0296(8) 0.0057(7) -0.0086(7) 0.0081(7)
C21 0.0304(7) 0.0260(7) 0.0242(7) -0.0040(6) -0.0061(6) 0.0022(6)
C22 0.0281(7) 0.0363(8) 0.0358(8) -0.0069(7) -0.0060(6) 0.0081(6)
C23 0.0264(7) 0.0425(9) 0.0380(9) -0.0085(7) 0.0050(6) 0.0011(7)
C24 0.0311(8) 0.0326(8) 0.0289(8) -0.0019(6) 0.0052(6) -0.0027(6)
C25 0.0252(7) 0.0212(6) 0.0253(7) -0.0009(5) -0.0003(5) -0.0003(5)
C26 0.0257(7) 0.0196(6) 0.0205(6) -0.0032(5) -0.0030(5) -0.0014(5)
P1 0.02608(19) 0.0378(2) 0.0252(2) -0.00793(16) 0.00152(14) 0.00024(16)

loop_
_atom_type_symbol
_atom_type_description
_atom_type_scat_dispersion_real
_atom_type_scat_dispersion_imag
_atom_type_scat_source
C C 0.0033 0.0016 'International Tables Vol C Tables 4.2.6.8 and 6.1.1.4'
H H 0.0000 0.0000 'International Tables Vol C Tables 4.2.6.8 and 6.1.1.4'
P P 0.1023 0.0942 'International Tables Vol C Tables 4.2.6.8 and 6.1.1.4'

loop_
_geom_angle_atom_site_label_1
_geom_angle_atom_site_label_2
_geom_angle_atom_site_label_3
_geom_angle
C2 C1 C8 119.73(15)
C2 C1 P1 117.66(12)
C8 C1 P1 122.13(14)
C4 C2 C1 118.86(17)
C4 C2 C3 119.60(18)
C1 C2 C3 121.51(15)
C2 C3 H3A 109.5
C2 C3 H3B 109.5
H3A C3 H3B 109.5
C2 C3 H3C 109.5
H3A C3 H3C 109.5
H3B C3 H3C 109.5
C5 C4 C2 121.98(19)
C5 C4 H4 119.0
C2 C4 H4 119.0
C7 C5 C4 118.25(17)
C7 C5 C6 120.9(2)
C4 C5 C6 120.9(2)
C5 C6 H6A 109.5
C5 C6 H6B 109.5
H6A C6 H6B 109.5
C5 C6 H6C 109.5
H6A C6 H6C 109.5
H6B C6 H6C 109.5
C5 C7 C8 122.41(18)
C5 C7 H7 118.8
C8 C7 H7 118.8
C7 C8 C1 118.73(18)
C7 C8 C9 119.02(16)
C1 C8 C9 122.25(15)
C8 C9 H9A 109.5
C8 C9 H9B 109.5
H9A C9 H9B 109.5
C8 C9 H9C 109.5
H9A C9 H9C 109.5
H9B C9 H9C 109.5
C11 C10 C17 116.56(12)
C11 C10 P1 129.23(10)
C17 C10 P1 114.15(10)
C12 C11 C16 118.06(13)
C12 C11 C10 123.00(12)
C16 C11 C10 118.94(12)
C13 C12 C11 120.63(14)
C13 C12 H12 119.7
C11 C12 H12 119.7
C14 C13 C12 120.53(14)
C14 C13 H13 119.7
C12 C13 H13 119.7
C15 C14 C13 119.62(14)
C15 C14 H14 120.2
C13 C14 H14 120.2
C14 C15 C16 120.03(14)
C14 C15 H15 120.0
C16 C15 H15 120.0
C15 C16 C11 121.11(14)
C15 C16 H16 119.4
C11 C16 H16 119.4
C18 C17 C26 119.06(13)
C18 C17 C10 120.43(13)
C26 C17 C10 120.51(12)
C17 C18 C19 121.13(15)
C17 C18 H18 119.4
C19 C18 H18 119.4
C20 C19 C18 120.62(15)
C20 C19 H19 119.7
C18 C19 H19 119.7
C19 C20 C21 120.76(14)
C19 C20 H20 119.6
C21 C20 H20 119.6
C22 C21 C20 121.77(14)
C22 C21 C26 119.05(14)
C20 C21 C26 119.18(14)
C23 C22 C21 121.13(14)
C23 C22 H22 119.4
C21 C22 H22 119.4
C22 C23 C24 120.21(15)
C22 C23 H23 119.9
C24 C23 H23 119.9
C25 C24 C23 120.17(15)
C25 C24 H24 119.9
C23 C24 H24 119.9
C24 C25 C26 121.28(13)
C24 C25 H25 119.4
C26 C25 H25 119.4
C25 C26 C21 118.12(13)
C25 C26 C17 122.64(12)
C21 C26 C17 119.24(13)
C10 P1 C1 108.36(7)

loop_
_geom_bond_atom_site_label_1
_geom_bond_atom_site_label_2
_geom_bond_distance
C1 C2 1.406(3)
C1 C8 1.409(2)
C1 P1 1.8307(16)
C2 C4 1.399(2)
C2 C3 1.508(3)
C3 H3A 0.9800
C3 H3B 0.9800
C3 H3C 0.9800
C4 C5 1.382(3)
C4 H4 0.9500
C5 C7 1.379(3)
C5 C6 1.519(3)
C6 H6A 0.9800
C6 H6B 0.9800
C6 H6C 0.9800
C7 C8 1.393(2)
C7 H7 0.9500
C8 C9 1.504(3)
C9 H9A 0.9800
C9 H9B 0.9800
C9 H9C 0.9800
C10 C11 1.4821(19)
C10 C17 1.4933(19)
C10 P1 1.6876(15)
C11 C12 1.3926(19)
C11 C16 1.395(2)
C12 C13 1.384(2)
C12 H12 0.9500
C13 C14 1.381(2)
C13 H13 0.9500
C14 C15 1.379(2)
C14 H14 0.9500
C15 C16 1.385(2)
C15 H15 0.9500
C16 H16 0.9500
C17 C18 1.375(2)
C17 C26 1.434(2)
C18 C19 1.416(2)
C18 H18 0.9500
C19 C20 1.354(3)
C19 H19 0.9500
C20 C21 1.415(2)
C20 H20 0.9500
C21 C22 1.415(2)
C21 C26 1.4261(19)
C22 C23 1.358(2)
C22 H22 0.9500
C23 C24 1.409(2)
C23 H23 0.9500
C24 C25 1.368(2)
C24 H24 0.9500
C25 C26 1.414(2)
C25 H25 0.9500

loop_
_geom_torsion_atom_site_label_1
_geom_torsion_atom_site_label_2
_geom_torsion_atom_site_label_3
_geom_torsion_atom_site_label_4
_geom_torsion
C8 C1 C2 C4 0.0(2)
P1 C1 C2 C4 172.16(12)
C8 C1 C2 C3 178.13(16)
P1 C1 C2 C3 -9.7(2)
C1 C2 C4 C5 1.2(3)
C3 C2 C4 C5 -176.99(17)
C2 C4 C5 C7 -0.9(3)
C2 C4 C5 C6 -179.18(16)
C4 C5 C7 C8 -0.7(3)
C6 C5 C7 C8 177.66(17)
C5 C7 C8 C1 1.8(3)
C5 C7 C8 C9 -178.19(17)
C2 C1 C8 C7 -1.4(2)
P1 C1 C8 C7 -173.22(12)
C2 C1 C8 C9 178.56(16)
P1 C1 C8 C9 6.8(2)
C17 C10 C11 C12 141.27(14)
P1 C10 C11 C12 -41.7(2)
C17 C10 C11 C16 -38.08(18)
P1 C10 C11 C16 138.99(13)
C16 C11 C12 C13 -0.7(2)
C10 C11 C12 C13 179.96(13)
C11 C12 C13 C14 -0.2(2)
C12 C13 C14 C15 0.3(3)
C13 C14 C15 C16 0.6(3)
C14 C15 C16 C11 -1.5(3)
C12 C11 C16 C15 1.5(2)
C10 C11 C16 C15 -179.12(14)
C11 C10 C17 C18 118.38(15)
P1 C10 C17 C18 -59.13(16)
C11 C10 C17 C26 -61.11(17)
P1 C10 C17 C26 121.39(12)
C26 C17 C18 C19 0.1(2)
C10 C17 C18 C19 -179.39(14)
C17 C18 C19 C20 -0.6(3)
C18 C19 C20 C21 0.7(3)
C19 C20 C21 C22 178.52(15)
C19 C20 C21 C26 -0.4(2)
C20 C21 C22 C23 -179.41(15)
C26 C21 C22 C23 -0.5(2)
C21 C22 C23 C24 -1.2(2)
C22 C23 C24 C25 1.4(2)
C23 C24 C25 C26 0.1(2)
C24 C25 C26 C21 -1.8(2)
C24 C25 C26 C17 179.25(13)
C22 C21 C26 C25 2.00(19)
C20 C21 C26 C25 -179.09(13)
C22 C21 C26 C17 -179.02(13)
C20 C21 C26 C17 -0.1(2)
C18 C17 C26 C25 179.16(13)
C10 C17 C26 C25 -1.3(2)
C18 C17 C26 C21 0.2(2)
C10 C17 C26 C21 179.73(12)
C11 C10 P1 C1 -2.65(15)
C17 C10 P1 C1 174.47(10)
C2 C1 P1 C10 120.55(13)
C8 C1 P1 C10 -67.49(14)
